data_7247379
loop_
_publ_author_name
'Krishna, Anugam V.'
'Sanwal, Shyam D.'
'Rath, Sibani'
'Lakshmi, P. R.'
'Ramachary, Dhevalapally B.'

_publ_section_title
;
 Conformation-controlled catalytic asymmetric synthesis of Swaminathan
 ketones
;
_journal_issue 2
_journal_name_full 'Green Chemistry'
_journal_page_first 771
_journal_page_last 784
_journal_paper_doi 10.1039/D3GC02975A
_journal_volume 26
_journal_year 2024
_chemical_absolute_configuration rm
_chemical_formula_moiety 'C16 H18 O3'
_chemical_formula_sum 'C16 H18 O3'
_chemical_formula_weight 258.30
_space_group_crystal_system monoclinic
_space_group_IT_number 4
_space_group_name_Hall 'P 2yb'
_space_group_name_H-M_alt 'P 1 21 1'
_atom_sites_solution_hydrogens geom
_audit_creation_date 2023-01-25
_audit_creation_method
;
Olex2 1.3
(compiled 2020.11.12 svn.r5f609507 for OlexSys, GUI svn.r6408)
;
_audit_update_record
;
2023-04-23 deposited with the CCDC.	2023-09-12 downloaded from the CCDC.
;
_cell_angle_alpha 90
_cell_angle_beta 110.788(7)
_cell_angle_gamma 90
_cell_formula_units_Z 2
_cell_length_a 7.9700(5)
_cell_length_b 11.1812(6)
_cell_length_c 7.9888(4)
_cell_measurement_reflns_used 4304
_cell_measurement_temperature 299.0(2)
_cell_measurement_theta_max 25.6050
_cell_measurement_theta_min 2.7100
_cell_volume 665.57(7)
_computing_cell_refinement 'CrysAlisPro 1.171.40.35a (Rigaku OD, 2018)'
_computing_data_collection 'CrysAlisPro 1.171.40.35a (Rigaku OD, 2018)'
_computing_data_reduction 'CrysAlisPro 1.171.40.35a (Rigaku OD, 2018)'
_computing_molecular_graphics 'Olex2 1.3 (Dolomanov et al., 2009)'
_computing_publication_material 'Olex2 1.3 (Dolomanov et al., 2009)'
_computing_structure_refinement 'SHELXL 2013/1 (Sheldrick, 2015)'
_computing_structure_solution 'ShelXT (Sheldrick, 2015)'
_diffrn_ambient_environment air
_diffrn_ambient_temperature 299.0(2)
_diffrn_detector 'CCD plate'
_diffrn_detector_area_resol_mean 10.0000
_diffrn_detector_type HyPix3000
_diffrn_measured_fraction_theta_full 0.993
_diffrn_measured_fraction_theta_max 0.956
_diffrn_measurement_details
;
List of Runs (angles in degrees, time in seconds):

  # Type    Start    End  Width  t~exp~   \w     \q     \k     \f   Frames
#--------------------------------------------------------------------------
  1  \w    -54.00  41.00   0.50    7.00    --   16.22 -45.00   0.00  190
  2  \w     10.00  71.00   0.50    7.00    --   16.22-125.00   0.00  122
  3  \w    -37.00  21.00   0.50    7.00    --  -15.60 -94.00 -60.00  116
  4  \w    -31.00  21.00   0.50    7.00    --  -15.60 -96.00-109.00  104
  5  \w    -40.00  55.00   0.50    7.00    --  -15.60  45.00-103.00  190
  6  \w    -37.00  53.00   0.50    7.00    --   16.22 -94.00-180.00  180
  7  \w     10.00  71.00   0.50    7.00    --   16.22-125.00-150.00  122
  8  \w     10.00  71.00   0.50    7.00    --   16.22-125.00-120.00  122
  9  \w    -70.00 -10.00   0.50    7.00    --  -15.60 125.00 -90.00  120
 10  \w    -89.00 -36.00   0.50    7.00    --  -15.60 -30.00  90.00  106
 11  \w    -54.00  41.00   0.50    7.00    --   16.22 -45.00 106.00  190
 12  \w    -37.00  21.00   0.50    7.00    --  -15.60 -94.00 150.00  116
 13  \w    -17.00  45.00   0.50    7.00    --   16.22  87.00 104.00  124
;
_diffrn_measurement_device 'four-circle diffractometer'
_diffrn_measurement_device_type 'XtaLAB Synergy, Single source at offset/far, HyPix3000'
_diffrn_measurement_method '\w scans'
_diffrn_orient_matrix_type 'CrysAlisPro convention (1999,Acta A55,543-557)'
_diffrn_orient_matrix_UB_11 -0.0203180000
_diffrn_orient_matrix_UB_12 0.0356860000
_diffrn_orient_matrix_UB_13 -0.0780932000
_diffrn_orient_matrix_UB_21 -0.0912145000
_diffrn_orient_matrix_UB_22 0.0025479000
_diffrn_orient_matrix_UB_23 -0.0071280000
_diffrn_orient_matrix_UB_31 0.0182902000
_diffrn_orient_matrix_UB_32 0.0524028000
_diffrn_orient_matrix_UB_33 0.0535366000
_diffrn_radiation_monochromator mirror
_diffrn_radiation_probe x-ray
_diffrn_radiation_type 'Mo K\a'
_diffrn_radiation_wavelength 0.71073
_diffrn_reflns_av_R_equivalents 0.0436
_diffrn_reflns_av_unetI/netI 0.0483
_diffrn_reflns_Laue_measured_fraction_full 0.993
_diffrn_reflns_Laue_measured_fraction_max 0.956
_diffrn_reflns_limit_h_max 9
_diffrn_reflns_limit_h_min -9
_diffrn_reflns_limit_k_max 14
_diffrn_reflns_limit_k_min -14
_diffrn_reflns_limit_l_max 10
_diffrn_reflns_limit_l_min -10
_diffrn_reflns_number 7906
_diffrn_reflns_point_group_measured_fraction_full 0.959
_diffrn_reflns_point_group_measured_fraction_max 0.907
_diffrn_reflns_theta_full 25.242
_diffrn_reflns_theta_max 27.009
_diffrn_reflns_theta_min 2.727
_diffrn_source 'micro-focus sealed X-ray tube'
_diffrn_source_type 'PhotonJet (Mo) X-ray Source'
_exptl_absorpt_coefficient_mu 0.088
_exptl_absorpt_correction_T_max 1.00000
_exptl_absorpt_correction_T_min 0.50160
_exptl_absorpt_correction_type multi-scan
_exptl_absorpt_process_details
;
CrysAlisPro 1.171.40.35a (Rigaku Oxford Diffraction, 2018)
Empirical absorption correction using spherical harmonics,
 implemented in SCALE3 ABSPACK scaling algorithm.
;
_exptl_crystal_colour 'clear whiteish white'
_exptl_crystal_colour_lustre clear
_exptl_crystal_colour_modifier whiteish
_exptl_crystal_colour_primary white
_exptl_crystal_density_diffrn 1.289
_exptl_crystal_description plate
_exptl_crystal_F_000 276
_exptl_crystal_size_max 0.2
_exptl_crystal_size_mid 0.15
_exptl_crystal_size_min 0.1
_refine_diff_density_max 0.123
_refine_diff_density_min -0.173
_refine_diff_density_rms 0.035
_refine_ls_abs_structure_details
;
 Flack x determined using 728 quotients [(I+)-(I-)]/[(I+)+(I-)]
 (Parsons and Flack (2004), Acta Cryst. A60, s61).
;
_refine_ls_abs_structure_Flack 0.1(10)
_refine_ls_extinction_method none
_refine_ls_goodness_of_fit_ref 0.978
_refine_ls_hydrogen_treatment constr
_refine_ls_matrix_type full
_refine_ls_number_parameters 172
_refine_ls_number_reflns 2639
_refine_ls_number_restraints 1
_refine_ls_restrained_S_all 0.978
_refine_ls_R_factor_all 0.0583
_refine_ls_R_factor_gt 0.0433
_refine_ls_shift/su_max 0.000
_refine_ls_shift/su_mean 0.000
_refine_ls_structure_factor_coef Fsqd
_refine_ls_weighting_details
;
 w=1/[\s^2^(Fo^2^)+(0.0445P)^2^]
 where P=(Fo^2^+2Fc^2^)/3
;
_refine_ls_weighting_scheme calc
_refine_ls_wR_factor_gt 0.0875
_refine_ls_wR_factor_ref 0.0974
_reflns_Friedel_coverage 0.802
_reflns_Friedel_fraction_full 0.921
_reflns_Friedel_fraction_max 0.853
_reflns_number_gt 2006
_reflns_number_total 2639
_reflns_threshold_expression 'I > 2\s(I)'
_cod_data_source_file d3gc02975a4.cif
_cod_data_source_block dbr56
_cod_depositor_comments 'Adding full bibliography for 7247377--7247381.cif.'
_cod_database_code 7247379
_shelxl_version_number 2012-9
_chemical_oxdiff_formula 'C H O'
_shelx_space_group_comment
;
The symmetry employed for this shelxl refinement is uniquely defined
by the following loop, which should always be used as a source of
symmetry information in preference to the above space-group names.
They are only intended as comments.
;
_shelx_estimated_absorpt_t_max 0.991
_shelx_estimated_absorpt_t_min 0.983
_reflns_odcompleteness_completeness 99.03
_reflns_odcompleteness_iscentric 1
_reflns_odcompleteness_theta 26.32
_olex2_refinement_description
;
1. Fixed Uiso
 At 1.2 times of:
  All C(H) groups, All C(H,H) groups
2.a Secondary CH2 refined with riding coordinates:
 C10(H10A,H10B), C5(H5A,H5B), C2(H2A,H2B), C12(H12A,H12B), C9(H9A,H9B), C4(H4A,
 H4B), C3(H3A,H3B)
2.b Aromatic/amide H refined with riding coordinates:
 C7(H7), C14(H14), C15(H15), C16(H16)
;
_olex2_submission_special_instructions 'No special instructions were received'
_oxdiff_exptl_absorpt_empirical_details
;
Empirical correction (ABSPACK) includes:
- Absorption correction using spherical harmonics
- Frame scaling
;
_oxdiff_exptl_absorpt_empirical_full_max 4.092
_oxdiff_exptl_absorpt_empirical_full_min 0.454

loop_
_space_group_symop_operation_xyz
'x, y, z'
'-x, y+1/2, -z'

loop_
_atom_site_label
_atom_site_type_symbol
_atom_site_fract_x
_atom_site_fract_y
_atom_site_fract_z
_atom_site_U_iso_or_equiv
_atom_site_adp_type
_atom_site_occupancy
_atom_site_site_symmetry_order
_atom_site_calc_flag
_atom_site_refinement_flags_posn
_atom_site_refinement_flags_adp
_atom_site_refinement_flags_occupancy
_atom_site_disorder_assembly
_atom_site_disorder_group
O1 O -0.9376(3) -0.4617(2) -0.4787(3) 0.0566(6) Uani 1 1 d . . . . .
O2 O -0.5428(3) -0.7202(2) -0.0368(3) 0.0698(7) Uani 1 1 d . . . . .
O003 O -0.4344(4) -0.4765(3) -0.7257(2) 0.0805(8) Uani 1 1 d . . . . .
C6 C -0.3786(4) -0.5036(2) -0.2651(3) 0.0371(6) Uani 1 1 d . . . . .
C7 C -0.3539(4) -0.4707(3) -0.4148(3) 0.0437(7) Uani 1 1 d . . . . .
H7 H -0.2579 -0.4202 -0.4041 0.052 Uiso 1 1 calc R U . . .
C11 C -0.5276(4) -0.5870(3) -0.2658(3) 0.0410(7) Uani 1 1 d . . . . .
C1 C -0.4523(4) -0.6827(3) -0.1185(4) 0.0485(8) Uani 1 1 d . . . . .
C13 C -0.7762(4) -0.4258(3) -0.3533(4) 0.0447(7) Uani 1 1 d . . . . .
C14 C -0.7483(5) -0.3110(3) -0.3794(4) 0.0507(8) Uani 1 1 d . . . . .
H14 H -0.6490 -0.2659 -0.3132 0.061 Uiso 1 1 calc R U . . .
C8 C -0.4672(4) -0.5083(3) -0.5949(4) 0.0487(7) Uani 1 1 d . . . . .
C10 C -0.6018(4) -0.6573(3) -0.4436(4) 0.0506(8) Uani 1 1 d . . . . .
H10A H -0.5199 -0.7223 -0.4401 0.061 Uiso 1 1 calc R U . . .
H10B H -0.7161 -0.6925 -0.4530 0.061 Uiso 1 1 calc R U . . .
C5 C -0.2528(4) -0.4569(3) -0.0874(3) 0.0515(8) Uani 1 1 d . . . . .
H5A H -0.3150 -0.4550 -0.0028 0.062 Uiso 1 1 calc R U . . .
H5B H -0.2180 -0.3757 -0.1027 0.062 Uiso 1 1 calc R U . . .
C15 C -0.8973(5) -0.2701(3) -0.5262(4) 0.0595(9) Uani 1 1 d . . . . .
H15 H -0.9148 -0.1934 -0.5741 0.071 Uiso 1 1 calc R U . . .
C16 C -1.0072(5) -0.3628(3) -0.5820(4) 0.0609(9) Uani 1 1 d . . . . .
H16 H -1.1159 -0.3610 -0.6777 0.073 Uiso 1 1 calc R U . . .
C2 C -0.2649(5) -0.7289(3) -0.0818(4) 0.0602(9) Uani 1 1 d . . . . .
H2A H -0.2411 -0.7295 -0.1928 0.072 Uiso 1 1 calc R U . . .
H2B H -0.2571 -0.8106 -0.0391 0.072 Uiso 1 1 calc R U . . .
C12 C -0.6745(4) -0.5172(3) -0.2216(4) 0.0502(8) Uani 1 1 d . . . . .
H12A H -0.7597 -0.5747 -0.2075 0.060 Uiso 1 1 calc R U . . .
H12B H -0.6184 -0.4780 -0.1070 0.060 Uiso 1 1 calc R U . . .
C9 C -0.6284(4) -0.5826(3) -0.6099(3) 0.0518(8) Uani 1 1 d . . . . .
H9A H -0.6547 -0.6353 -0.7126 0.062 Uiso 1 1 calc R U . . .
H9B H -0.7309 -0.5304 -0.6305 0.062 Uiso 1 1 calc R U . . .
C4 C -0.0852(4) -0.5338(3) -0.0117(4) 0.0605(10) Uani 1 1 d . . . . .
H4A H -0.0347 -0.5469 -0.1043 0.073 Uiso 1 1 calc R U . . .
H4B H 0.0032 -0.4910 0.0856 0.073 Uiso 1 1 calc R U . . .
C3 C -0.1212(5) -0.6537(4) 0.0566(4) 0.0728(11) Uani 1 1 d . . . . .
H3A H -0.1579 -0.6404 0.1586 0.087 Uiso 1 1 calc R U . . .
H3B H -0.0101 -0.6989 0.0984 0.087 Uiso 1 1 calc R U . . .

loop_
_atom_site_aniso_label
_atom_site_aniso_U_11
_atom_site_aniso_U_22
_atom_site_aniso_U_33
_atom_site_aniso_U_23
_atom_site_aniso_U_13
_atom_site_aniso_U_12
O1 0.0384(14) 0.0602(13) 0.0667(12) -0.0094(10) 0.0132(11) -0.0015(10)
O2 0.0667(19) 0.0750(16) 0.0779(15) 0.0248(12) 0.0381(15) -0.0021(13)
O003 0.094(2) 0.108(2) 0.0418(11) 0.0065(12) 0.0276(12) -0.0184(17)
C6 0.0335(16) 0.0383(14) 0.0393(12) 0.0016(11) 0.0125(12) 0.0027(12)
C7 0.0398(19) 0.0472(16) 0.0449(14) 0.0040(12) 0.0161(13) 0.0001(14)
C11 0.0376(18) 0.0439(15) 0.0428(14) 0.0016(12) 0.0160(13) -0.0013(13)
C1 0.049(2) 0.0480(18) 0.0504(16) 0.0063(13) 0.0195(15) -0.0001(15)
C13 0.0328(19) 0.0576(18) 0.0451(15) -0.0086(13) 0.0157(14) -0.0001(14)
C14 0.045(2) 0.0512(18) 0.0555(16) -0.0074(14) 0.0177(16) -0.0034(15)
C8 0.049(2) 0.0562(18) 0.0411(14) 0.0044(12) 0.0163(14) 0.0058(15)
C10 0.048(2) 0.0500(18) 0.0547(16) -0.0079(13) 0.0189(15) -0.0117(15)
C5 0.050(2) 0.0584(19) 0.0440(14) -0.0058(13) 0.0138(14) -0.0084(16)
C15 0.060(3) 0.062(2) 0.0632(18) 0.0044(16) 0.0296(18) 0.0128(19)
C16 0.046(2) 0.082(2) 0.0517(16) 0.0007(16) 0.0140(16) 0.017(2)
C2 0.060(2) 0.054(2) 0.0707(19) 0.0189(16) 0.0281(19) 0.0120(17)
C12 0.041(2) 0.0643(19) 0.0514(15) 0.0052(13) 0.0235(14) 0.0024(15)
C9 0.043(2) 0.066(2) 0.0403(14) -0.0094(13) 0.0077(14) -0.0033(16)
C4 0.042(2) 0.085(3) 0.0496(16) -0.0002(16) 0.0092(16) -0.0052(17)
C3 0.053(2) 0.092(3) 0.0655(19) 0.0257(19) 0.0106(19) 0.014(2)

loop_
_atom_type_symbol
_atom_type_description
_atom_type_scat_dispersion_real
_atom_type_scat_dispersion_imag
_atom_type_scat_source
C C 0.0033 0.0016 'International Tables Vol C Tables 4.2.6.8 and 6.1.1.4'
H H 0.0000 0.0000 'International Tables Vol C Tables 4.2.6.8 and 6.1.1.4'
O O 0.0106 0.0060 'International Tables Vol C Tables 4.2.6.8 and 6.1.1.4'

loop_
_geom_angle_atom_site_label_1
_geom_angle_atom_site_label_2
_geom_angle_atom_site_label_3
_geom_angle
_geom_angle_site_symmetry_1
_geom_angle_site_symmetry_3
_geom_angle_publ_flag
C16 O1 C13 106.0(2) . . ?
C7 C6 C11 122.3(2) . . ?
C7 C6 C5 119.2(3) . . ?
C11 C6 C5 118.4(2) . . ?
C6 C7 H7 117.7 . . ?
C6 C7 C8 124.6(3) . . ?
C8 C7 H7 117.7 . . ?
C6 C11 C1 109.5(2) . . ?
C6 C11 C10 111.2(2) . . ?
C6 C11 C12 110.2(2) . . ?
C1 C11 C10 105.4(2) . . ?
C1 C11 C12 107.2(2) . . ?
C10 C11 C12 113.1(2) . . ?
O2 C1 C11 120.5(3) . . ?
O2 C1 C2 121.1(3) . . ?
C2 C1 C11 118.4(3) . . ?
O1 C13 C12 116.6(3) . . ?
C14 C13 O1 109.3(3) . . ?
C14 C13 C12 134.1(3) . . ?
C13 C14 H14 126.2 . . ?
C13 C14 C15 107.7(3) . . ?
C15 C14 H14 126.2 . . ?
O003 C8 C7 121.0(3) . . ?
O003 C8 C9 122.2(3) . . ?
C7 C8 C9 116.8(2) . . ?
C11 C10 H10A 108.7 . . ?
C11 C10 H10B 108.7 . . ?
H10A C10 H10B 107.6 . . ?
C9 C10 C11 114.4(2) . . ?
C9 C10 H10A 108.7 . . ?
C9 C10 H10B 108.7 . . ?
C6 C5 H5A 109.2 . . ?
C6 C5 H5B 109.2 . . ?
C6 C5 C4 112.0(2) . . ?
H5A C5 H5B 107.9 . . ?
C4 C5 H5A 109.2 . . ?
C4 C5 H5B 109.2 . . ?
C14 C15 H15 126.7 . . ?
C16 C15 C14 106.6(3) . . ?
C16 C15 H15 126.7 . . ?
O1 C16 H16 124.8 . . ?
C15 C16 O1 110.4(3) . . ?
C15 C16 H16 124.8 . . ?
C1 C2 H2A 109.0 . . ?
C1 C2 H2B 109.0 . . ?
C1 C2 C3 112.9(3) . . ?
H2A C2 H2B 107.8 . . ?
C3 C2 H2A 109.0 . . ?
C3 C2 H2B 109.0 . . ?
C11 C12 H12A 108.1 . . ?
C11 C12 H12B 108.1 . . ?
C13 C12 C11 116.9(2) . . ?
C13 C12 H12A 108.1 . . ?
C13 C12 H12B 108.1 . . ?
H12A C12 H12B 107.3 . . ?
C8 C9 C10 112.7(2) . . ?
C8 C9 H9A 109.1 . . ?
C8 C9 H9B 109.1 . . ?
C10 C9 H9A 109.1 . . ?
C10 C9 H9B 109.1 . . ?
H9A C9 H9B 107.8 . . ?
C5 C4 H4A 109.0 . . ?
C5 C4 H4B 109.0 . . ?
H4A C4 H4B 107.8 . . ?
C3 C4 C5 113.1(3) . . ?
C3 C4 H4A 109.0 . . ?
C3 C4 H4B 109.0 . . ?
C2 C3 H3A 108.6 . . ?
C2 C3 H3B 108.6 . . ?
C4 C3 C2 114.5(3) . . ?
C4 C3 H3A 108.6 . . ?
C4 C3 H3B 108.6 . . ?
H3A C3 H3B 107.6 . . ?

loop_
_geom_bond_atom_site_label_1
_geom_bond_atom_site_label_2
_geom_bond_distance
_geom_bond_site_symmetry_2
_geom_bond_publ_flag
O1 C13 1.381(3) . ?
O1 C16 1.374(4) . ?
O2 C1 1.206(4) . ?
O003 C8 1.217(3) . ?
C6 C7 1.330(3) . ?
C6 C11 1.508(4) . ?
C6 C5 1.511(3) . ?
C7 H7 0.9300 . ?
C7 C8 1.463(4) . ?
C11 C1 1.545(4) . ?
C11 C10 1.546(4) . ?
C11 C12 1.549(4) . ?
C1 C2 1.508(4) . ?
C13 C14 1.331(4) . ?
C13 C12 1.484(4) . ?
C14 H14 0.9300 . ?
C14 C15 1.417(4) . ?
C8 C9 1.498(4) . ?
C10 H10A 0.9700 . ?
C10 H10B 0.9700 . ?
C10 C9 1.519(4) . ?
C5 H5A 0.9700 . ?
C5 H5B 0.9700 . ?
C5 C4 1.522(4) . ?
C15 H15 0.9300 . ?
C15 C16 1.327(5) . ?
C16 H16 0.9300 . ?
C2 H2A 0.9700 . ?
C2 H2B 0.9700 . ?
C2 C3 1.530(5) . ?
C12 H12A 0.9700 . ?
C12 H12B 0.9700 . ?
C9 H9A 0.9700 . ?
C9 H9B 0.9700 . ?
C4 H4A 0.9700 . ?
C4 H4B 0.9700 . ?
C4 C3 1.512(5) . ?
C3 H3A 0.9700 . ?
C3 H3B 0.9700 . ?

loop_
_geom_torsion_atom_site_label_1
_geom_torsion_atom_site_label_2
_geom_torsion_atom_site_label_3
_geom_torsion_atom_site_label_4
_geom_torsion
_geom_torsion_site_symmetry_1
_geom_torsion_site_symmetry_2
_geom_torsion_site_symmetry_3
_geom_torsion_site_symmetry_4
_geom_torsion_publ_flag
O1 C13 C14 C15 0.4(4) . . . . ?
O1 C13 C12 C11 95.1(3) . . . . ?
O2 C1 C2 C3 -92.7(3) . . . . ?
O003 C8 C9 C10 153.8(3) . . . . ?
C6 C7 C8 O003 -178.5(3) . . . . ?
C6 C7 C8 C9 4.1(5) . . . . ?
C6 C11 C1 O2 144.9(3) . . . . ?
C6 C11 C1 C2 -35.9(4) . . . . ?
C6 C11 C10 C9 -43.0(3) . . . . ?
C6 C11 C12 C13 65.3(3) . . . . ?
C6 C5 C4 C3 -72.2(3) . . . . ?
C7 C6 C11 C1 134.3(3) . . . . ?
C7 C6 C11 C10 18.2(4) . . . . ?
C7 C6 C11 C12 -108.0(3) . . . . ?
C7 C6 C5 C4 -85.9(3) . . . . ?
C7 C8 C9 C10 -28.9(4) . . . . ?
C11 C6 C7 C8 1.2(5) . . . . ?
C11 C6 C5 C4 93.7(3) . . . . ?
C11 C1 C2 C3 88.2(3) . . . . ?
C11 C10 C9 C8 48.9(4) . . . . ?
C1 C11 C10 C9 -161.5(3) . . . . ?
C1 C11 C12 C13 -175.6(3) . . . . ?
C1 C2 C3 C4 -73.9(4) . . . . ?
C13 O1 C16 C15 0.0(4) . . . . ?
C13 C14 C15 C16 -0.4(4) . . . . ?
C14 C13 C12 C11 -85.8(4) . . . . ?
C14 C15 C16 O1 0.2(4) . . . . ?
C10 C11 C1 O2 -95.4(3) . . . . ?
C10 C11 C1 C2 83.8(3) . . . . ?
C10 C11 C12 C13 -59.8(3) . . . . ?
C5 C6 C7 C8 -179.2(3) . . . . ?
C5 C6 C11 C1 -45.3(3) . . . . ?
C5 C6 C11 C10 -161.4(3) . . . . ?
C5 C6 C11 C12 72.4(3) . . . . ?
C5 C4 C3 C2 56.2(4) . . . . ?
C16 O1 C13 C14 -0.3(3) . . . . ?
C16 O1 C13 C12 179.0(3) . . . . ?
C12 C11 C1 O2 25.3(4) . . . . ?
C12 C11 C1 C2 -155.5(3) . . . . ?
C12 C11 C10 C9 81.7(3) . . . . ?
C12 C13 C14 C15 -178.7(3) . . . . ?
